data_1511386
loop_
_publ_author_name
'Belokoneva, E.L.'
'Dimitrova, O.V.'
'Ruchkina, E.A.'

_publ_section_title
;
 Synthesis and crystal structure of the new lithium-enriched hexaborate
 (Li5.5 Fe0.5) Fe Pb (B6 O12)2 with the original helical chain (B3(box)
 B3(Delta) O12)6-(infin)
;
_journal_name_full 'Zhurnal Neorganicheskoi Khimii'
_journal_page_first 25
_journal_page_last 32
_journal_volume 46
_journal_year 2001
_chemical_formula_sum 'B12 Fe1.5 Li5.5 O24 Pb'
_chemical_name_systematic '(Li5.5 Fe0.5) Fe Pb (B6 O12)2'
_space_group_IT_number 148
_symmetry_space_group_name_Hall '-R 3'
_symmetry_space_group_name_H-M 'R -3 :H'
_cell_angle_alpha 90
_cell_angle_beta 90
_cell_angle_gamma 120
_cell_formula_units_Z 3
_cell_length_a 14.71
_cell_length_b 14.71
_cell_length_c 6.554
_cell_volume 1228.181
_citation_journal_id_ASTM ZNOKAQ
_cod_data_source_file boron0-1_529.cif
_cod_data_source_block B12Fe1.5Li5.5O24Pb1
_cod_original_formula_sum 'B12 Fe1.5 Li5.5 O24 Pb1'
_cod_database_code 1511386

loop_
_symmetry_equiv_pos_as_xyz
x,y,z
-y,x-y,z
-x+y,-x,z
-x,-y,-z
y,-x+y,-z
x-y,x,-z
x+2/3,y+1/3,z+1/3
-y+2/3,x-y+1/3,z+1/3
-x+y+2/3,-x+1/3,z+1/3
-x+2/3,-y+1/3,-z+1/3
y+2/3,-x+y+1/3,-z+1/3
x-y+2/3,x+1/3,-z+1/3
x+1/3,y+2/3,z+2/3
-y+1/3,x-y+2/3,z+2/3
-x+y+1/3,-x+2/3,z+2/3
-x+1/3,-y+2/3,-z+2/3
y+1/3,-x+y+2/3,-z+2/3
x-y+1/3,x+2/3,-z+2/3

loop_
_atom_site_label
_atom_site_type_symbol
_atom_site_fract_x
_atom_site_fract_y
_atom_site_fract_z
_atom_site_occupancy
_atom_site_U_iso_or_equiv
Fe1 Fe+3 0 0 0 1 0.0
B2 B+3 0.3629 0.0563 0.9183 1 0.0
B1 B+3 0.5241 0.1316 0.1437 1 0.0
O4 O-2 0.4652 0.1444 0.9905 1 0.0
Fe2 Fe+3 0.5052 0.0971 0.5866 0.083 0.0
O1 O-2 0.1255 0.0861 0.8238 1 0.0
O2 O-2 0.6663 0.0376 0.962 1 0.0
Pb1 Pb+2 0 0 0.5 1 0.0
Li1 Li+1 0.5052 0.0971 0.5866 0.917 0.0
O3 O-2 0.4771 0.0493 0.2792 1 0.0
